data_7020206
loop_
_publ_author_name
'Hector, Andrew L.'
'Jolleys, Andrew'
'Levason, William'
'Reid, Gillian'

_publ_section_title
;
 TeX4 (X = F, Cl, Br) as Lewis acids--complexes with soft thio- and
 seleno-ether ligands.
;
_journal_issue 36
_journal_name_full 'Dalton transactions (Cambridge, England : 2003)'
_journal_page_first 10988
_journal_page_last 10999
_journal_paper_doi 10.1039/c2dt30968h
_journal_volume 41
_journal_year 2012
_chemical_formula_moiety 'C18 H15 F4 O P Te'
_chemical_formula_structural '((C6 H5)3 O P) (F4 Te)'
_chemical_formula_sum 'C18 H15 F4 O P Te'
_chemical_formula_weight 481.87
_chemical_name_systematic
;
Tetrafluoro(triphenylphosphine oxide-O)tellurium(IV)
;
_space_group_IT_number 14
_space_group_name_Hall '-P 2yn'
_symmetry_cell_setting monoclinic
_symmetry_space_group_name_Hall '-P 2yn'
_symmetry_space_group_name_H-M 'P 1 21/n 1'
_atom_sites_solution_hydrogens geom
_atom_sites_solution_primary direct
_atom_sites_solution_secondary difmap
_audit_creation_date 201-12-27
_audit_creation_method 'SHELXL-97 + hand edit'
_cell_angle_alpha 90.00
_cell_angle_beta 113.90(4)
_cell_angle_gamma 90.00
_cell_formula_units_Z 4
_cell_length_a 9.933(3)
_cell_length_b 18.151(5)
_cell_length_c 10.604(7)
_cell_measurement_reflns_used 7159
_cell_measurement_temperature 100(2)
_cell_measurement_theta_max 27.5
_cell_measurement_theta_min 3.1
_cell_volume 1747.9(15)
_computing_cell_refinement 'CrystalClear-SM Expert 2.0 r7 (Rigaku, 2011)'
_computing_data_collection 'CrystalClear-SM Expert 2.0 r7 (Rigaku, 2011)'
_computing_data_reduction 'CrystalClear-SM Expert 2.0 r7 (Rigaku, 2011)'
_computing_structure_refinement 'SHELXL-97 (Sheldrick, 1997)'
_computing_structure_solution 'SHELXS-97 (Sheldrick, 1997)'
_diffrn_ambient_temperature 100(2)
_diffrn_detector 'CCD plate'
_diffrn_detector_type 'Rigaku HG Saturn724+ (2x2 bin mode)'
_diffrn_measured_fraction_theta_full 0.989
_diffrn_measured_fraction_theta_max 0.989
_diffrn_measurement_device 'Four-circle \k diffractometer'
_diffrn_measurement_device_type 'Rigaku AFC12 '
_diffrn_measurement_method 'Profile data from \w-scans'
_diffrn_radiation_collimation 'Confocal mirrors, VHF VariMax '
_diffrn_radiation_type MoK\a
_diffrn_radiation_wavelength 0.71073
_diffrn_reflns_av_R_equivalents 0.0181
_diffrn_reflns_av_sigmaI/netI 0.0238
_diffrn_reflns_limit_h_max 11
_diffrn_reflns_limit_h_min -12
_diffrn_reflns_limit_k_max 23
_diffrn_reflns_limit_k_min -21
_diffrn_reflns_limit_l_max 13
_diffrn_reflns_limit_l_min -13
_diffrn_reflns_number 7751
_diffrn_reflns_theta_full 27.48
_diffrn_reflns_theta_max 27.48
_diffrn_reflns_theta_min 3.07
_diffrn_source 'Rotating anode X-ray tube'
_diffrn_source_type 'Rigaku FR-E+ Superbright'
_diffrn_standards_number 0
_exptl_absorpt_coefficient_mu 1.836
_exptl_absorpt_correction_T_max 1.000
_exptl_absorpt_correction_T_min 0.870
_exptl_absorpt_correction_type multi-scan
_exptl_absorpt_process_details
;Jacobson, R.A. (1998). REQAB. Private communication to the
Rigaku Corporation, Tokyo, Japan.
;
_exptl_crystal_colour colourless
_exptl_crystal_density_diffrn 1.831
_exptl_crystal_density_method 'not measured'
_exptl_crystal_description block
_exptl_crystal_F_000 936
_exptl_crystal_size_max 0.20
_exptl_crystal_size_mid 0.20
_exptl_crystal_size_min 0.20
_refine_diff_density_max 0.978
_refine_diff_density_min -0.487
_refine_diff_density_rms 0.072
_refine_ls_extinction_method none
_refine_ls_goodness_of_fit_ref 1.045
_refine_ls_hydrogen_treatment constr
_refine_ls_matrix_type full
_refine_ls_number_parameters 226
_refine_ls_number_reflns 3965
_refine_ls_number_restraints 0
_refine_ls_restrained_S_all 1.045
_refine_ls_R_factor_all 0.0204
_refine_ls_R_factor_gt 0.0182
_refine_ls_shift/su_max 0.000
_refine_ls_shift/su_mean 0.000
_refine_ls_structure_factor_coef Fsqd
_refine_ls_weighting_details 'w=1/[\s^2^(Fo^2^)+(0.0159P)^2^+1.4166P] where P=(Fo^2^+2Fc^2^)/3'
_refine_ls_weighting_scheme calc
_refine_ls_wR_factor_gt 0.0434
_refine_ls_wR_factor_ref 0.0443
_reflns_number_gt 3677
_reflns_number_total 3965
_reflns_threshold_expression I>2sigma(I)
_cod_data_source_file c2dt30968h.txt
_cod_data_source_block 11aj003r
_cod_original_cell_volume 1747.9(14)
_cod_original_sg_symbol_H-M 'P 21/n'
_cod_database_code 7020206

loop_
_symmetry_equiv_pos_as_xyz
'x, y, z'
'-x+1/2, y+1/2, -z+1/2'
'-x, -y, -z'
'x-1/2, -y-1/2, z-1/2'

loop_
_atom_site_label
_atom_site_type_symbol
_atom_site_fract_x
_atom_site_fract_y
_atom_site_fract_z
_atom_site_U_iso_or_equiv
_atom_site_adp_type
_atom_site_occupancy
_atom_site_symmetry_multiplicity
_atom_site_calc_flag
_atom_site_refinement_flags
Te1 Te 0.718463(12) 0.027609(6) 0.647640(10) 0.01245(4) Uani 1 1 d .
F1 F 0.73096(13) 0.11429(6) 0.74489(11) 0.0203(2) Uani 1 1 d .
F2 F 0.54761(12) 0.07901(7) 0.51479(11) 0.0228(2) Uani 1 1 d .
F3 F 0.60408(13) -0.00406(7) 0.74417(11) 0.0227(2) Uani 1 1 d .
F4 F 0.89584(13) 0.00662(7) 0.81154(11) 0.0250(3) Uani 1 1 d .
P1 P 0.86449(5) 0.15010(2) 0.47557(4) 0.01147(9) Uani 1 1 d .
O1 O 0.86196(14) 0.09195(7) 0.57872(12) 0.0157(2) Uani 1 1 d .
C1 C 0.77933(18) 0.23426(10) 0.49355(17) 0.0126(3) Uani 1 1 d .
C2 C 0.7930(2) 0.25506(10) 0.62553(17) 0.0161(3) Uani 1 1 d .
H2 H 0.8478 0.2253 0.7031 0.019 Uiso 1 1 calc R
C3 C 0.7263(2) 0.31915(11) 0.64266(18) 0.0194(4) Uani 1 1 d .
H3 H 0.7352 0.3330 0.7321 0.023 Uiso 1 1 calc R
C4 C 0.6464(2) 0.36325(10) 0.52955(19) 0.0191(4) Uani 1 1 d .
H4 H 0.5995 0.4067 0.5415 0.023 Uiso 1 1 calc R
C5 C 0.6355(2) 0.34354(10) 0.39896(19) 0.0189(4) Uani 1 1 d .
H5 H 0.5824 0.3740 0.3219 0.023 Uiso 1 1 calc R
C6 C 0.7019(2) 0.27945(10) 0.38078(17) 0.0163(3) Uani 1 1 d .
H6 H 0.6947 0.2664 0.2915 0.020 Uiso 1 1 calc R
C7 C 1.05437(19) 0.16710(10) 0.51153(17) 0.0141(3) Uani 1 1 d .
C8 C 1.0965(2) 0.23140(10) 0.46450(18) 0.0186(4) Uani 1 1 d .
H8 H 1.0244 0.2667 0.4134 0.022 Uiso 1 1 calc R
C9 C 1.2448(2) 0.24359(11) 0.4929(2) 0.0237(4) Uani 1 1 d .
H9 H 1.2738 0.2870 0.4604 0.028 Uiso 1 1 calc R
C10 C 1.3497(2) 0.19219(12) 0.5686(2) 0.0256(4) Uani 1 1 d .
H10 H 1.4507 0.2009 0.5890 0.031 Uiso 1 1 calc R
C11 C 1.3081(2) 0.12801(12) 0.6150(2) 0.0237(4) Uani 1 1 d .
H11 H 1.3806 0.0929 0.6663 0.028 Uiso 1 1 calc R
C12 C 1.1606(2) 0.11519(11) 0.58632(18) 0.0180(4) Uani 1 1 d .
H12 H 1.1321 0.0712 0.6175 0.022 Uiso 1 1 calc R
C13 C 0.77476(19) 0.11961(9) 0.30056(17) 0.0136(3) Uani 1 1 d .
C14 C 0.8566(2) 0.09474(10) 0.22877(18) 0.0174(3) Uani 1 1 d .
H14 H 0.9611 0.0952 0.2716 0.021 Uiso 1 1 calc R
C15 C 0.7843(2) 0.06926(11) 0.09383(18) 0.0197(4) Uani 1 1 d .
H15 H 0.8394 0.0513 0.0451 0.024 Uiso 1 1 calc R
C16 C 0.6315(2) 0.07020(10) 0.03086(18) 0.0192(4) Uani 1 1 d .
H16 H 0.5825 0.0541 -0.0619 0.023 Uiso 1 1 calc R
C17 C 0.5497(2) 0.09448(10) 0.10241(17) 0.0169(3) Uani 1 1 d .
H17 H 0.4452 0.0946 0.0587 0.020 Uiso 1 1 calc R
C18 C 0.6206(2) 0.11855(10) 0.23795(17) 0.0155(3) Uani 1 1 d .
H18 H 0.5649 0.1342 0.2878 0.019 Uiso 1 1 calc R

loop_
_atom_site_aniso_label
_atom_site_aniso_U_11
_atom_site_aniso_U_22
_atom_site_aniso_U_33
_atom_site_aniso_U_23
_atom_site_aniso_U_13
_atom_site_aniso_U_12
Te1 0.01341(6) 0.01308(6) 0.01177(6) -0.00013(4) 0.00603(4) -0.00001(4)
F1 0.0297(6) 0.0163(5) 0.0197(5) -0.0059(4) 0.0149(5) -0.0038(5)
F2 0.0168(5) 0.0298(6) 0.0196(5) 0.0037(4) 0.0052(4) 0.0050(5)
F3 0.0263(6) 0.0266(6) 0.0209(5) -0.0020(4) 0.0154(5) -0.0077(5)
F4 0.0197(6) 0.0308(6) 0.0201(6) 0.0107(5) 0.0034(5) 0.0020(5)
P1 0.01138(19) 0.0127(2) 0.01030(18) 0.00012(14) 0.00441(15) 0.00083(16)
O1 0.0148(6) 0.0172(6) 0.0156(6) 0.0040(5) 0.0069(5) 0.0011(5)
C1 0.0105(7) 0.0134(8) 0.0139(7) -0.0017(6) 0.0049(6) 0.0001(6)
C2 0.0185(8) 0.0161(8) 0.0127(8) -0.0004(6) 0.0052(7) -0.0016(7)
C3 0.0252(10) 0.0184(9) 0.0183(9) -0.0054(7) 0.0127(8) -0.0023(8)
C4 0.0183(9) 0.0163(9) 0.0239(9) -0.0043(7) 0.0098(7) 0.0010(7)
C5 0.0174(9) 0.0174(9) 0.0182(8) -0.0003(7) 0.0036(7) 0.0043(7)
C6 0.0166(8) 0.0179(9) 0.0125(8) -0.0017(6) 0.0040(6) 0.0016(7)
C7 0.0129(8) 0.0173(8) 0.0125(7) -0.0041(6) 0.0054(6) -0.0005(7)
C8 0.0193(9) 0.0179(9) 0.0203(8) -0.0024(7) 0.0097(7) -0.0011(7)
C9 0.0241(10) 0.0207(10) 0.0325(10) -0.0082(8) 0.0179(9) -0.0067(8)
C10 0.0156(9) 0.0322(11) 0.0312(10) -0.0121(8) 0.0118(8) -0.0048(8)
C11 0.0157(9) 0.0305(11) 0.0229(9) -0.0034(8) 0.0059(7) 0.0059(8)
C12 0.0168(8) 0.0199(9) 0.0173(8) -0.0004(7) 0.0069(7) 0.0028(7)
C13 0.0157(8) 0.0122(8) 0.0122(7) -0.0009(6) 0.0049(6) -0.0006(7)
C14 0.0155(8) 0.0189(9) 0.0176(8) -0.0036(6) 0.0064(7) -0.0001(7)
C15 0.0231(9) 0.0207(9) 0.0185(8) -0.0057(7) 0.0116(7) -0.0016(8)
C16 0.0250(9) 0.0186(9) 0.0136(8) -0.0040(6) 0.0073(7) -0.0052(8)
C17 0.0155(8) 0.0177(9) 0.0151(8) -0.0016(6) 0.0037(7) -0.0038(7)
C18 0.0163(8) 0.0168(8) 0.0153(8) -0.0005(6) 0.0082(7) -0.0009(7)

loop_
_atom_type_symbol
_atom_type_description
_atom_type_scat_dispersion_real
_atom_type_scat_dispersion_imag
_atom_type_scat_source
C C 0.0033 0.0016 'International Tables Vol C Tables 4.2.6.8 and 6.1.1.4'
H H 0.0000 0.0000 'International Tables Vol C Tables 4.2.6.8 and 6.1.1.4'
O O 0.0106 0.0060 'International Tables Vol C Tables 4.2.6.8 and 6.1.1.4'
F F 0.0171 0.0103 'International Tables Vol C Tables 4.2.6.8 and 6.1.1.4'
P P 0.1023 0.0942 'International Tables Vol C Tables 4.2.6.8 and 6.1.1.4'
Te Te -0.5308 1.6751 'International Tables Vol C Tables 4.2.6.8 and 6.1.1.4'

loop_
_geom_angle_atom_site_label_1
_geom_angle_atom_site_label_2
_geom_angle_atom_site_label_3
_geom_angle
F1 Te1 F3 82.95(6)
F1 Te1 F4 80.64(6)
F3 Te1 F4 88.98(6)
F1 Te1 F2 80.71(6)
F3 Te1 F2 89.92(6)
F4 Te1 F2 161.31(5)
F1 Te1 O1 80.04(6)
F3 Te1 O1 162.80(5)
F4 Te1 O1 85.76(6)
F2 Te1 O1 89.85(6)
O1 P1 C13 112.52(8)
O1 P1 C7 106.72(8)
C13 P1 C7 108.22(9)
O1 P1 C1 111.54(8)
C13 P1 C1 108.39(8)
C7 P1 C1 109.36(8)
P1 O1 Te1 144.20(8)
C6 C1 C2 119.60(16)
C6 C1 P1 121.95(13)
C2 C1 P1 118.45(13)
C3 C2 C1 119.90(16)
C3 C2 H2 120.1
C1 C2 H2 120.1
C2 C3 C4 120.36(16)
C2 C3 H3 119.8
C4 C3 H3 119.8
C5 C4 C3 119.81(18)
C5 C4 H4 120.1
C3 C4 H4 120.1
C6 C5 C4 120.24(17)
C6 C5 H5 119.9
C4 C5 H5 119.9
C5 C6 C1 120.06(16)
C5 C6 H6 120.0
C1 C6 H6 120.0
C12 C7 C8 119.95(17)
C12 C7 P1 119.47(14)
C8 C7 P1 120.58(14)
C9 C8 C7 119.81(18)
C9 C8 H8 120.1
C7 C8 H8 120.1
C10 C9 C8 119.84(19)
C10 C9 H9 120.1
C8 C9 H9 120.1
C9 C10 C11 120.50(19)
C9 C10 H10 119.8
C11 C10 H10 119.8
C12 C11 C10 120.03(19)
C12 C11 H11 120.0
C10 C11 H11 120.0
C11 C12 C7 119.86(18)
C11 C12 H12 120.1
C7 C12 H12 120.1
C14 C13 C18 120.24(16)
C14 C13 P1 120.70(14)
C18 C13 P1 119.02(14)
C15 C14 C13 119.72(17)
C15 C14 H14 120.1
C13 C14 H14 120.1
C16 C15 C14 119.84(18)
C16 C15 H15 120.1
C14 C15 H15 120.1
C15 C16 C17 120.54(16)
C15 C16 H16 119.7
C17 C16 H16 119.7
C16 C17 C18 120.07(17)
C16 C17 H17 120.0
C18 C17 H17 120.0
C17 C18 C13 119.54(17)
C17 C18 H18 120.2
C13 C18 H18 120.2

loop_
_geom_bond_atom_site_label_1
_geom_bond_atom_site_label_2
_geom_bond_distance
Te1 F1 1.8575(12)
Te1 F3 1.9005(13)
Te1 F4 1.9464(16)
Te1 F2 1.9488(14)
Te1 O1 2.1849(14)
P1 O1 1.5275(14)
P1 C13 1.790(2)
P1 C7 1.7930(19)
P1 C1 1.7935(18)
C1 C6 1.396(2)
C1 C2 1.402(2)
C2 C3 1.387(3)
C2 H2 0.9500
C3 C4 1.392(3)
C3 H3 0.9500
C4 C5 1.391(3)
C4 H4 0.9500
C5 C6 1.389(3)
C5 H5 0.9500
C6 H6 0.9500
C7 C12 1.397(3)
C7 C8 1.398(3)
C8 C9 1.397(3)
C8 H8 0.9500
C9 C10 1.386(3)
C9 H9 0.9500
C10 C11 1.391(3)
C10 H10 0.9500
C11 C12 1.390(3)
C11 H11 0.9500
C12 H12 0.9500
C13 C14 1.395(2)
C13 C18 1.400(2)
C14 C15 1.394(3)
C14 H14 0.9500
C15 C16 1.388(3)
C15 H15 0.9500
C16 C17 1.389(3)
C16 H16 0.9500
C17 C18 1.390(2)
C17 H17 0.9500
C18 H18 0.9500

loop_
_geom_contact_atom_site_label_1
_geom_contact_atom_site_label_2
_geom_contact_distance
_geom_contact_site_symmetry_2
Te1 F2 3.163(2) 3_656
